data_4031082
loop_
_publ_author_name
'Axthammer, Quirin J.'
'Krumm, Burkhard'
'Klap\"otke, Thomas M'

_publ_section_title
;
 Synthesis of Energetic Nitrocarbamates from Polynitro Alcohols and Their
 Potential as High Energetic Oxidizers.
;
_journal_issue 12
_journal_name_full 'The Journal of organic chemistry'
_journal_page_first 6329
_journal_page_last 6335
_journal_paper_doi 10.1021/acs.joc.5b00655
_journal_volume 80
_journal_year 2015
_chemical_formula_moiety 'C5 H8 N4 O8'
_chemical_formula_sum 'C5 H8 N4 O8'
_chemical_formula_weight 252.15
_chemical_name_common '4,4,4-trinitrobutyl carbamate'
_chemical_name_systematic '4,4,4-trinitrobutyl carbamate'
_space_group_IT_number 14
_symmetry_cell_setting monoclinic
_symmetry_Int_Tables_number 14
_symmetry_space_group_name_Hall '-P 2ybc'
_symmetry_space_group_name_H-M 'P 1 21/c 1'
_atom_sites_solution_hydrogens geom
_atom_sites_solution_primary direct
_atom_sites_solution_secondary difmap
_audit_creation_date
;
'Fri Apr 04 05:57:03 2014'
;
_audit_creation_method SHELXL-97
_cell_angle_alpha 90.00
_cell_angle_beta 95.778(6)
_cell_angle_gamma 90.00
_cell_formula_units_Z 4
_cell_length_a 13.4255(8)
_cell_length_b 10.2488(6)
_cell_length_c 7.4690(5)
_cell_measurement_reflns_used 1919
_cell_measurement_temperature 173(2)
_cell_measurement_theta_max 30.2600
_cell_measurement_theta_min 4.8180
_cell_volume 1022.48(11)
_computing_cell_refinement
;
CrysAlisPro, Agilent Technologies,
Version 1.171.37.31 (release 14-01-2014 CrysAlis171 .NET)
(compiled Jan 14 2014,18:38:05)
;
_computing_data_collection
;
CrysAlisPro, Agilent Technologies,
Version 1.171.37.31 (release 14-01-2014 CrysAlis171 .NET)
(compiled Jan 14 2014,18:38:05)
;
_computing_data_reduction
;
CrysAlisPro, Agilent Technologies,
Version 1.171.37.31 (release 14-01-2014 CrysAlis171 .NET)
(compiled Jan 14 2014,18:38:05)
;
_computing_molecular_graphics
;
'ORTEP (M. N. Burnett, C. K. Johnson, ORTEP-III: Oak Ridge Thermal Ellipsoid
;
_computing_publication_material 'PLATON (A. L. Spek, Acta Crystallogr, Sect. A, 1990, 46, C34, 1995 version).'
_computing_structure_refinement 'SHELXL-97 (Sheldrick, 1997)'
_computing_structure_solution SIR-97
_diffrn_ambient_temperature 173(2)
_diffrn_detector_area_resol_mean 15.9809
_diffrn_measured_fraction_theta_full 0.992
_diffrn_measured_fraction_theta_max 0.992
_diffrn_measurement_details
;
  1 omega -109.00  -61.00   1.0000   40.0000
omega____ theta____ kappa____ phi______ frames
    -      -28.6994 -179.0000  -60.0000 48

  2 omega  -76.00    2.00   1.0000   40.0000
omega____ theta____ kappa____ phi______ frames
    -      -28.6994  -77.0000  -60.0000 78

  3 omega -104.00   30.00   1.0000   40.0000
omega____ theta____ kappa____ phi______ frames
    -      -28.6994    0.0000  -60.0000 134

  4 omega   25.00   93.00   1.0000   40.0000
omega____ theta____ kappa____ phi______ frames
    -       29.7932 -130.0000 -137.0000 68

  5 omega   34.00  102.00   1.0000   40.0000
omega____ theta____ kappa____ phi______ frames
    -       29.7932   77.0000   90.0000 68

  6 omega   60.00   91.00   1.0000   40.0000
omega____ theta____ kappa____ phi______ frames
    -       29.7932  179.0000  -30.0000 31

  7 omega   42.00   67.00   1.0000   40.0000
omega____ theta____ kappa____ phi______ frames
    -       29.7932 -179.0000 -120.0000 25

;
_diffrn_measurement_device 'CCD camera on \k-goniostat'
_diffrn_measurement_device_type KappaCCD
_diffrn_measurement_method omega-scan
_diffrn_orient_matrix_UB_11 0.0104315000
_diffrn_orient_matrix_UB_12 -0.0038941000
_diffrn_orient_matrix_UB_13 0.0948855000
_diffrn_orient_matrix_UB_21 0.0520301000
_diffrn_orient_matrix_UB_22 -0.0018893000
_diffrn_orient_matrix_UB_23 -0.0093694000
_diffrn_orient_matrix_UB_31 0.0019817000
_diffrn_orient_matrix_UB_32 0.0690509000
_diffrn_orient_matrix_UB_33 0.0051189000
_diffrn_radiation_collimation 0.5
_diffrn_radiation_monochromator graphite
_diffrn_radiation_source 'fine-focus sealed tube'
_diffrn_radiation_type 'Mo K\a'
_diffrn_radiation_wavelength 0.71073
_diffrn_reflns_av_R_equivalents 0.0272
_diffrn_reflns_av_sigmaI/netI 0.0251
_diffrn_reflns_limit_h_max 15
_diffrn_reflns_limit_h_min -16
_diffrn_reflns_limit_k_max 12
_diffrn_reflns_limit_k_min -12
_diffrn_reflns_limit_l_max 8
_diffrn_reflns_limit_l_min -9
_diffrn_reflns_number 7159
_diffrn_reflns_theta_full 25.00
_diffrn_reflns_theta_max 25.50
_diffrn_reflns_theta_min 4.37
_diffrn_source_current 40
_diffrn_source_type 'Spellman generator'
_diffrn_source_voltage 50
_exptl_absorpt_coefficient_mu 0.157
_exptl_absorpt_correction_T_max 1.00000
_exptl_absorpt_correction_T_min 0.89010
_exptl_absorpt_correction_type multi-scan
_exptl_absorpt_process_details
;
CrysAlisPro, Agilent Technologies,
Version 1.171.37.31 (release 14-01-2014 CrysAlis171 .NET)
(compiled Jan 14 2014,18:38:05)
Empirical absorption correction using spherical harmonics,
 implemented in SCALE3 ABSPACK scaling algorithm.
;
_exptl_crystal_colour colorless
_exptl_crystal_density_diffrn 1.638
_exptl_crystal_density_method 'not measured'
_exptl_crystal_description plate
_exptl_crystal_F_000 520
_exptl_crystal_size_max 0.38
_exptl_crystal_size_mid 0.32
_exptl_crystal_size_min 0.06
_refine_diff_density_max 0.535
_refine_diff_density_min -0.353
_refine_diff_density_rms 0.056
_refine_ls_extinction_method none
_refine_ls_goodness_of_fit_ref 1.057
_refine_ls_hydrogen_treatment mixed
_refine_ls_matrix_type full
_refine_ls_number_parameters 186
_refine_ls_number_reflns 1895
_refine_ls_number_restraints 0
_refine_ls_restrained_S_all 1.057
_refine_ls_R_factor_all 0.0737
_refine_ls_R_factor_gt 0.0573
_refine_ls_shift/su_max 0.000
_refine_ls_shift/su_mean 0.000
_refine_ls_structure_factor_coef Fsqd
_refine_ls_weighting_details 'calc w=1/[\s^2^(Fo^2^)+(0.0840P)^2^+0.8635P] where P=(Fo^2^+2Fc^2^)/3'
_refine_ls_weighting_scheme calc
_refine_ls_wR_factor_gt 0.1542
_refine_ls_wR_factor_ref 0.1684
_reflns_number_gt 1487
_reflns_number_total 1895
_reflns_threshold_expression >2\s(I)
_cod_data_source_file jo5b00655_si_002.cif
_cod_data_source_block 2e
_cod_depositor_comments 'Adding full bibliography for 4031080--4031086.cif.'
_cod_database_code 4031082

loop_
_symmetry_equiv_pos_as_xyz
'x, y, z'
'-x, y+1/2, -z+1/2'
'-x, -y, -z'
'x, -y-1/2, z-1/2'

loop_
_atom_site_label
_atom_site_type_symbol
_atom_site_fract_x
_atom_site_fract_y
_atom_site_fract_z
_atom_site_U_iso_or_equiv
_atom_site_adp_type
_atom_site_occupancy
_atom_site_symmetry_multiplicity
_atom_site_calc_flag
C1 C 0.33815(19) 0.4780(3) 0.2383(4) 0.0339(6) Uani 1 1 d
C2 C 0.2892(2) 0.5162(3) 0.4041(4) 0.0329(6) Uani 1 1 d
C3 C 0.1851(2) 0.5743(3) 0.3631(4) 0.0354(6) Uani 1 1 d
C4 C 0.1385(2) 0.6076(3) 0.5339(4) 0.0350(6) Uani 1 1 d
C5 C 0.07182(18) 0.4987(2) 0.7722(3) 0.0300(6) Uani 1 1 d
N1 N 0.32482(19) 0.5854(3) 0.0949(4) 0.0543(8) Uani 1 1 d
N2 N 0.44935(18) 0.4544(3) 0.2790(4) 0.0496(7) Uani 1 1 d
N3 N 0.2966(2) 0.3538(3) 0.1496(4) 0.0603(8) Uani 1 1 d
N4 N 0.05607(19) 0.3836(2) 0.8459(3) 0.0375(6) Uani 1 1 d
O1 O 0.2841(2) 0.5536(5) -0.0504(4) 0.1068(14) Uani 1 1 d
O2 O 0.3531(2) 0.6913(3) 0.1445(4) 0.0762(8) Uani 1 1 d
O3 O 0.47153(18) 0.3802(3) 0.4061(4) 0.0738(8) Uani 1 1 d
O4 O 0.50675(18) 0.5138(3) 0.1949(4) 0.0792(9) Uani 1 1 d
O5 O 0.3499(3) 0.3010(5) 0.0547(7) 0.169(3) Uani 1 1 d
O6 O 0.21806(18) 0.3150(2) 0.1830(3) 0.0593(7) Uani 1 1 d
O7 O 0.11717(13) 0.48621(16) 0.6199(2) 0.0315(5) Uani 1 1 d
O8 O 0.04725(16) 0.60372(18) 0.8292(3) 0.0457(6) Uani 1 1 d
H1 H 0.288(2) 0.444(3) 0.478(4) 0.034(7) Uiso 1 1 d
H2 H 0.332(2) 0.573(3) 0.458(4) 0.041(8) Uiso 1 1 d
H3 H 0.142(3) 0.514(3) 0.287(5) 0.049(9) Uiso 1 1 d
H4 H 0.191(2) 0.657(4) 0.303(5) 0.053(9) Uiso 1 1 d
H5 H 0.187(2) 0.655(3) 0.617(4) 0.040(8) Uiso 1 1 d
H6 H 0.077(2) 0.658(3) 0.502(4) 0.037(7) Uiso 1 1 d
H7 H 0.023(2) 0.383(3) 0.933(4) 0.030(7) Uiso 1 1 d
H8 H 0.072(2) 0.316(4) 0.796(5) 0.046(9) Uiso 1 1 d

loop_
_atom_site_aniso_label
_atom_site_aniso_U_11
_atom_site_aniso_U_22
_atom_site_aniso_U_33
_atom_site_aniso_U_23
_atom_site_aniso_U_13
_atom_site_aniso_U_12
C1 0.0272(13) 0.0390(15) 0.0364(14) -0.0054(11) 0.0070(11) -0.0020(10)
C2 0.0288(14) 0.0399(15) 0.0311(14) -0.0019(12) 0.0079(11) -0.0008(11)
C3 0.0332(14) 0.0403(16) 0.0344(14) 0.0072(12) 0.0113(11) 0.0058(11)
C4 0.0370(15) 0.0321(14) 0.0384(15) 0.0018(11) 0.0157(12) 0.0016(12)
C5 0.0235(12) 0.0364(14) 0.0309(13) -0.0039(10) 0.0077(10) -0.0016(10)
N1 0.0364(14) 0.084(2) 0.0457(16) 0.0088(14) 0.0189(12) -0.0035(14)
N2 0.0305(13) 0.0723(18) 0.0464(15) -0.0061(13) 0.0068(11) 0.0091(12)
N3 0.0474(15) 0.0590(17) 0.077(2) -0.0359(15) 0.0168(14) -0.0077(13)
N4 0.0466(14) 0.0349(13) 0.0340(13) 0.0021(10) 0.0192(11) 0.0058(10)
O1 0.0619(18) 0.211(4) 0.0443(16) 0.037(2) -0.0076(13) -0.041(2)
O2 0.0792(18) 0.0598(17) 0.096(2) 0.0202(15) 0.0401(16) -0.0049(14)
O3 0.0456(14) 0.0697(17) 0.107(2) 0.0188(16) 0.0129(14) 0.0218(11)
O4 0.0334(12) 0.150(3) 0.0563(15) 0.0082(15) 0.0180(11) -0.0042(14)
O5 0.107(3) 0.172(4) 0.241(6) -0.169(4) 0.086(3) -0.050(3)
O6 0.0593(15) 0.0445(13) 0.0735(16) -0.0025(11) 0.0037(12) -0.0188(10)
O7 0.0355(10) 0.0315(9) 0.0294(9) 0.0004(7) 0.0124(8) 0.0039(7)
O8 0.0599(13) 0.0333(11) 0.0496(12) -0.0087(8) 0.0329(10) -0.0063(9)

loop_
_atom_type_symbol
_atom_type_description
_atom_type_scat_dispersion_real
_atom_type_scat_dispersion_imag
_atom_type_scat_source
C C 0.0033 0.0016 'International Tables Vol C Tables 4.2.6.8 and 6.1.1.4'
H H 0.0000 0.0000 'International Tables Vol C Tables 4.2.6.8 and 6.1.1.4'
N N 0.0061 0.0033 'International Tables Vol C Tables 4.2.6.8 and 6.1.1.4'
O O 0.0106 0.0060 'International Tables Vol C Tables 4.2.6.8 and 6.1.1.4'

loop_
_geom_angle_atom_site_label_1
_geom_angle_atom_site_label_2
_geom_angle_atom_site_label_3
_geom_angle
C2 C1 N2 112.3(2)
C2 C1 N3 113.8(2)
N2 C1 N3 105.4(2)
C2 C1 N1 110.9(2)
N2 C1 N1 107.4(2)
N3 C1 N1 106.6(2)
C1 C2 C3 113.8(2)
C1 C2 H1 108.6(17)
C3 C2 H1 111.4(17)
C1 C2 H2 103(2)
C3 C2 H2 112(2)
H1 C2 H2 108(3)
C4 C3 C2 111.6(2)
C4 C3 H3 111(2)
C2 C3 H3 110.2(19)
C4 C3 H4 105(2)
C2 C3 H4 108.7(19)
H3 C3 H4 111(3)
O7 C4 C3 107.3(2)
O7 C4 H5 107.0(17)
C3 C4 H5 109.9(17)
O7 C4 H6 111.0(17)
C3 C4 H6 109.0(17)
H5 C4 H6 112(2)
O8 C5 N4 125.6(2)
O8 C5 O7 122.7(2)
N4 C5 O7 111.7(2)
O2 N1 O1 128.5(4)
O2 N1 C1 115.0(3)
O1 N1 C1 116.4(3)
O4 N2 O3 126.6(3)
O4 N2 C1 118.9(3)
O3 N2 C1 114.3(2)
O6 N3 O5 125.4(3)
O6 N3 C1 119.3(2)
O5 N3 C1 115.2(3)
C5 N4 H7 117(2)
C5 N4 H8 120(2)
H7 N4 H8 122(3)
C5 O7 C4 114.89(18)

loop_
_geom_bond_atom_site_label_1
_geom_bond_atom_site_label_2
_geom_bond_distance
C1 C2 1.511(4)
C1 N2 1.513(3)
C1 N3 1.515(4)
C1 N1 1.533(4)
C2 C3 1.522(4)
C2 H1 0.92(3)
C2 H2 0.89(3)
C3 C4 1.514(4)
C3 H3 0.98(4)
C3 H4 0.97(4)
C4 O7 1.442(3)
C4 H5 0.99(3)
C4 H6 0.98(3)
C5 O8 1.216(3)
C5 N4 1.327(3)
C5 O7 1.349(3)
N1 O2 1.196(4)
N1 O1 1.209(4)
N2 O4 1.207(4)
N2 O3 1.229(4)
N3 O6 1.177(3)
N3 O5 1.187(4)
N4 H7 0.82(3)
N4 H8 0.82(4)

loop_
_geom_torsion_atom_site_label_1
_geom_torsion_atom_site_label_2
_geom_torsion_atom_site_label_3
_geom_torsion_atom_site_label_4
_geom_torsion
N2 C1 C2 C3 165.0(2)
N3 C1 C2 C3 -75.3(3)
N1 C1 C2 C3 44.9(3)
C1 C2 C3 C4 178.6(2)
C2 C3 C4 O7 -69.1(3)
C2 C1 N1 O2 54.7(3)
N2 C1 N1 O2 -68.3(3)
N3 C1 N1 O2 179.1(2)
C2 C1 N1 O1 -122.7(3)
N2 C1 N1 O1 114.3(3)
N3 C1 N1 O1 1.8(3)
C2 C1 N2 O4 -125.1(3)
N3 C1 N2 O4 110.4(3)
N1 C1 N2 O4 -2.9(4)
C2 C1 N2 O3 50.4(4)
N3 C1 N2 O3 -74.1(3)
N1 C1 N2 O3 172.5(3)
C2 C1 N3 O6 18.3(4)
N2 C1 N3 O6 141.8(3)
N1 C1 N3 O6 -104.3(3)
C2 C1 N3 O5 -159.2(4)
N2 C1 N3 O5 -35.7(5)
N1 C1 N3 O5 78.2(5)
O8 C5 O7 C4 2.7(4)
N4 C5 O7 C4 -178.9(2)
C3 C4 O7 C5 -177.8(2)
